data_7719046
loop_
_publ_author_name
'Germano Bispo-Jr, Airton'
'Alves G&#xe1;lico, Diogo'
'Ovens, Jeffrey S.'
'Aparecido Sigoli, Fernando'
'Murugesu, Muralee'

_publ_section_title
;
 Impacts of &#x3b2;-diketonate terminal ligands on slow magnetic
 relaxation and luminescence thermometry in dinuclear Dy<sup>III</sup>
 single-molecule magnets.
;
_journal_issue 12
_journal_name_full 'Dalton transactions (Cambridge, England : 2003)'
_journal_page_first 4876
_journal_page_last 4887
_journal_paper_doi 10.1039/d4dt02200a
_journal_volume 54
_journal_year 2025
_chemical_formula_moiety 'C50 H72 Dy2 N4 O12'
_chemical_formula_sum 'C50 H72 Dy2 N4 O12'
_chemical_formula_weight 1246.11
_space_group_crystal_system triclinic
_space_group_IT_number 2
_space_group_name_Hall '-P 1'
_space_group_name_H-M_alt 'P -1'
_atom_sites_solution_hydrogens geom
_atom_sites_solution_primary direct
_audit_update_record
;
2024-05-06 deposited with the CCDC.	2025-01-02 downloaded from the CCDC.
;
_cell_angle_alpha 69.9700(10)
_cell_angle_beta 84.764(2)
_cell_angle_gamma 80.764(2)
_cell_formula_units_Z 1
_cell_length_a 9.3079(6)
_cell_length_b 11.8110(8)
_cell_length_c 13.0703(9)
_cell_measurement_reflns_used 5407
_cell_measurement_temperature 200(2)
_cell_measurement_theta_max 26.25
_cell_measurement_theta_min 2.69
_cell_volume 1331.46(16)
_computing_cell_refinement 'Bruker SAINT'
_computing_data_collection 'Bruker APEX3'
_computing_data_reduction 'Bruker SAINT'
_computing_structure_refinement 'SHELXL-2018/3 (Sheldrick, 2018)'
_computing_structure_solution
; 
 SHELXT 2014/5 (Sheldrick, 2014)
;
_diffrn_ambient_temperature 200(2)
_diffrn_measured_fraction_theta_full 1.000
_diffrn_measured_fraction_theta_max 0.995
_diffrn_measurement_device_type 'Bruker APEX-II CCD'
_diffrn_measurement_method '\w and \phi scans'
_diffrn_radiation_monochromator graphite
_diffrn_radiation_type MoK\a
_diffrn_radiation_wavelength 0.71073
_diffrn_reflns_av_R_equivalents 0.0920
_diffrn_reflns_av_unetI/netI 0.1096
_diffrn_reflns_Laue_measured_fraction_full 1.000
_diffrn_reflns_Laue_measured_fraction_max 0.995
_diffrn_reflns_limit_h_max 11
_diffrn_reflns_limit_h_min -11
_diffrn_reflns_limit_k_max 14
_diffrn_reflns_limit_k_min -14
_diffrn_reflns_limit_l_max 16
_diffrn_reflns_limit_l_min -16
_diffrn_reflns_number 16998
_diffrn_reflns_point_group_measured_fraction_full 1.000
_diffrn_reflns_point_group_measured_fraction_max 0.995
_diffrn_reflns_theta_full 25.242
_diffrn_reflns_theta_max 26.405
_diffrn_reflns_theta_min 1.660
_exptl_absorpt_coefficient_mu 2.846
_exptl_absorpt_correction_T_max 0.7454
_exptl_absorpt_correction_T_min 0.6547
_exptl_absorpt_correction_type multi-scan
_exptl_absorpt_process_details SADABS
_exptl_crystal_colour colourless
_exptl_crystal_density_diffrn 1.554
_exptl_crystal_description plate
_exptl_crystal_F_000 628
_exptl_crystal_size_max 0.059
_exptl_crystal_size_mid 0.057
_exptl_crystal_size_min 0.02
_refine_diff_density_max 2.124
_refine_diff_density_min -1.511
_refine_diff_density_rms 0.168
_refine_ls_abs_structure_details none
_refine_ls_extinction_method none
_refine_ls_goodness_of_fit_ref 1.018
_refine_ls_hydrogen_treatment constr
_refine_ls_matrix_type full
_refine_ls_number_parameters 364
_refine_ls_number_reflns 5442
_refine_ls_number_restraints 118
_refine_ls_restrained_S_all 1.009
_refine_ls_R_factor_all 0.0881
_refine_ls_R_factor_gt 0.0478
_refine_ls_shift/su_max 0.001
_refine_ls_shift/su_mean 0.000
_refine_ls_structure_factor_coef Fsqd
_refine_ls_weighting_details 'w=1/[\s^2^(Fo^2^)+(0.0174P)^2^] where P=(Fo^2^+2Fc^2^)/3'
_refine_ls_weighting_scheme calc
_refine_ls_wR_factor_gt 0.0631
_refine_ls_wR_factor_ref 0.0733
_reflns_Friedel_coverage 0.000
_reflns_number_gt 3946
_reflns_number_total 5442
_reflns_threshold_expression 'I > 2\s(I)'
_cod_data_source_file d4dt02200a2.cif
_cod_data_source_block K1648
_cod_database_code 7719046
_shelx_space_group_comment
;
The symmetry employed for this shelxl refinement is uniquely defined
by the following loop, which should always be used as a source of
symmetry information in preference to the above space-group names.
They are only intended as comments.
;
_shelx_shelxl_version_number 2018/3

loop_
_space_group_symop_operation_xyz
'x, y, z'
'-x, -y, -z'

loop_
_atom_site_label
_atom_site_type_symbol
_atom_site_fract_x
_atom_site_fract_y
_atom_site_fract_z
_atom_site_U_iso_or_equiv
_atom_site_adp_type
_atom_site_occupancy
_atom_site_site_symmetry_order
_atom_site_calc_flag
_atom_site_refinement_flags_posn
_atom_site_refinement_flags_adp
_atom_site_refinement_flags_occupancy
_atom_site_disorder_assembly
_atom_site_disorder_group
Dy1 Dy 0.28712(3) 0.58916(3) 0.77927(2) 0.02505(9) Uani 1 1 d . . . . .
O1 O 0.4160(4) 0.3948(3) 0.8142(3) 0.0310(10) Uani 1 1 d . . . . .
O2 O 0.1181(4) 0.4565(3) 0.8180(3) 0.0331(10) Uani 1 1 d . . . . .
O3 O 0.4277(4) 0.6078(3) 0.6211(3) 0.0313(10) Uani 1 1 d . . . . .
O4 O 0.1288(4) 0.6813(4) 0.6420(3) 0.0385(11) Uani 1 1 d . . . . .
O5 O 0.3578(4) 0.7789(3) 0.7396(3) 0.0345(10) Uani 1 1 d . . . . .
O6 O 0.1090(4) 0.6993(3) 0.8571(3) 0.0323(10) Uani 1 1 d . . . . .
N1 N 0.5370(5) 0.5749(4) 0.8579(3) 0.0226(11) Uani 1 1 d . . . . .
N2 N 0.6895(5) 0.5069(4) 1.0098(3) 0.0245(11) Uani 1 1 d . . . . .
C1 C 0.5621(6) 0.5224(5) 0.9632(4) 0.0220(13) Uani 1 1 d . . . . .
C2 C 0.6522(6) 0.6151(5) 0.7930(4) 0.0295(15) Uani 1 1 d . . . . .
H2 H 0.639261 0.653965 0.717086 0.035 Uiso 1 1 calc R U . . .
C3 C 0.7875(6) 0.6020(5) 0.8327(5) 0.0326(15) Uani 1 1 d . . . . .
H3 H 0.868140 0.629479 0.785713 0.039 Uiso 1 1 calc R U . . .
C4 C 0.8017(6) 0.5478(5) 0.9425(5) 0.0313(15) Uani 1 1 d . . . . .
H4 H 0.893889 0.538838 0.972251 0.038 Uiso 1 1 calc R U . . .
C5 C 0.5848(8) 0.1901(7) 0.9734(6) 0.073(3) Uani 1 1 d . . . . .
H5A H 0.666925 0.124405 0.992107 0.110 Uiso 1 1 calc R U . . .
H5B H 0.514737 0.179412 1.035519 0.110 Uiso 1 1 calc R U . . .
H5C H 0.620436 0.268636 0.955581 0.110 Uiso 1 1 calc R U . . .
C6 C 0.5113(7) 0.1870(5) 0.8761(5) 0.0411(17) Uani 1 1 d . . . . .
H6A H 0.583122 0.194966 0.814197 0.049 Uiso 1 1 calc R U . . .
H6AB H 0.475363 0.107676 0.894258 0.049 Uiso 1 1 calc R U . . .
C7 C 0.3852(7) 0.2884(6) 0.8429(4) 0.0316(15) Uani 1 1 d . . . . .
C8 C 0.2455(7) 0.2599(5) 0.8452(5) 0.0375(16) Uani 1 1 d . . . . .
H8 H 0.234808 0.177688 0.856888 0.045 Uiso 1 1 calc R U . . .
C9 C 0.1205(6) 0.3447(6) 0.8313(5) 0.0334(14) Uani 1 1 d D . . . .
C12 C 0.6801(7) 0.6233(7) 0.4868(6) 0.067(2) Uani 1 1 d . . . . .
H12A H 0.752411 0.622441 0.427589 0.100 Uiso 1 1 calc R U . . .
H12B H 0.681798 0.540760 0.539408 0.100 Uiso 1 1 calc R U . . .
H12C H 0.703037 0.677690 0.523330 0.100 Uiso 1 1 calc R U . . .
C13 C 0.5326(7) 0.6671(6) 0.4413(5) 0.0430(18) Uani 1 1 d . . . . .
H13A H 0.514054 0.613745 0.401167 0.052 Uiso 1 1 calc R U . . .
H13B H 0.533753 0.749848 0.387679 0.052 Uiso 1 1 calc R U . . .
C14 C 0.4058(7) 0.6718(5) 0.5224(5) 0.0318(15) Uani 1 1 d . . . . .
C15 C 0.2751(7) 0.7420(5) 0.4818(5) 0.0371(16) Uani 1 1 d . . . . .
H15 H 0.275879 0.794086 0.408060 0.045 Uiso 1 1 calc R U . . .
C16 C 0.1439(7) 0.7411(5) 0.5417(5) 0.0344(16) Uani 1 1 d . . . . .
C17 C 0.0079(7) 0.8136(6) 0.4843(5) 0.0500(19) Uani 1 1 d . . . . .
H17A H 0.036020 0.881294 0.420007 0.060 Uiso 1 1 calc R U . . .
H17B H -0.040082 0.760581 0.457686 0.060 Uiso 1 1 calc R U . . .
C18 C -0.0995(7) 0.8652(6) 0.5555(5) 0.061(2) Uani 1 1 d . . . . .
H18A H -0.050137 0.910509 0.588730 0.091 Uiso 1 1 calc R U . . .
H18B H -0.139973 0.798783 0.612842 0.091 Uiso 1 1 calc R U . . .
H18C H -0.178362 0.920050 0.511281 0.091 Uiso 1 1 calc R U . . .
C20 C 0.3813(7) 0.9884(6) 0.6901(6) 0.0504(18) Uani 1 1 d D . . . .
H20A H 0.356866 1.028493 0.612649 0.060 Uiso 0.643(16) 1 calc R U P A 1
H20B H 0.349784 1.048344 0.727995 0.060 Uiso 0.643(16) 1 calc R U P A 1
H20C H 0.312685 1.062695 0.656250 0.060 Uiso 0.357(16) 1 calc R U P A 2
H20D H 0.428493 1.001245 0.749381 0.060 Uiso 0.357(16) 1 calc R U P A 2
C21 C 0.2954(7) 0.8819(5) 0.7394(5) 0.0325(14) Uani 1 1 d . . . . .
C22 C 0.1541(7) 0.9025(5) 0.7832(5) 0.0383(16) Uani 1 1 d . . . . .
H22 H 0.113835 0.984285 0.774636 0.046 Uiso 1 1 calc R U . . .
C23 C 0.0698(6) 0.8127(5) 0.8378(4) 0.0313(14) Uani 1 1 d D . . . .
C19A C 0.5429(11) 0.9554(11) 0.6961(15) 0.078(5) Uani 0.643(16) 1 d D U P A 1
H19A H 0.590118 1.025586 0.651543 0.116 Uiso 0.643(16) 1 calc R U P A 1
H19B H 0.573976 0.887310 0.668791 0.116 Uiso 0.643(16) 1 calc R U P A 1
H19C H 0.570461 0.931486 0.771985 0.116 Uiso 0.643(16) 1 calc R U P A 1
C11A C -0.104(2) 0.350(3) 0.738(2) 0.061(5) Uani 0.63(5) 1 d D U P B 1
H11A H -0.042233 0.324401 0.682458 0.091 Uiso 0.63(5) 1 calc R U P B 1
H11B H -0.120786 0.438658 0.715220 0.091 Uiso 0.63(5) 1 calc R U P B 1
H11C H -0.196947 0.318299 0.747029 0.091 Uiso 0.63(5) 1 calc R U P B 1
C10A C -0.0274(18) 0.299(3) 0.846(2) 0.043(4) Uani 0.63(5) 1 d D U P B 1
H10A H -0.013434 0.209186 0.870439 0.052 Uiso 0.63(5) 1 calc R U P B 1
H10B H -0.088204 0.325792 0.901622 0.052 Uiso 0.63(5) 1 calc R U P B 1
C24A C -0.0887(11) 0.8444(10) 0.8720(12) 0.046(3) Uani 0.77(2) 1 d D U P C 1
H24A H -0.151958 0.831466 0.821216 0.055 Uiso 0.77(2) 1 calc R U P C 1
H24B H -0.108172 0.786616 0.945432 0.055 Uiso 0.77(2) 1 calc R U P C 1
C25A C -0.1330(13) 0.9719(8) 0.8748(13) 0.061(4) Uani 0.77(2) 1 d D U P C 1
H25A H -0.124675 1.030419 0.801050 0.091 Uiso 0.77(2) 1 calc R U P C 1
H25B H -0.068971 0.987733 0.922505 0.091 Uiso 0.77(2) 1 calc R U P C 1
H25C H -0.233978 0.980524 0.902853 0.091 Uiso 0.77(2) 1 calc R U P C 1
C19B C 0.495(2) 0.9722(18) 0.6071(19) 0.055(6) Uani 0.357(16) 1 d D U P A 2
H19D H 0.448870 0.962330 0.546646 0.083 Uiso 0.357(16) 1 calc R U P A 2
H19E H 0.564477 0.899701 0.640049 0.083 Uiso 0.357(16) 1 calc R U P A 2
H19F H 0.545718 1.043850 0.579705 0.083 Uiso 0.357(16) 1 calc R U P A 2
C11B C -0.092(4) 0.391(4) 0.701(3) 0.053(6) Uani 0.37(5) 1 d D U P B 2
H11D H -0.067513 0.474026 0.679728 0.080 Uiso 0.37(5) 1 calc R U P B 2
H11E H -0.198297 0.393956 0.707861 0.080 Uiso 0.37(5) 1 calc R U P B 2
H11F H -0.053724 0.355511 0.644492 0.080 Uiso 0.37(5) 1 calc R U P B 2
C10B C -0.025(3) 0.314(4) 0.810(3) 0.046(5) Uani 0.37(5) 1 d D U P B 2
H10C H -0.095804 0.321149 0.869119 0.055 Uiso 0.37(5) 1 calc R U P B 2
H10D H -0.010611 0.227293 0.813679 0.055 Uiso 0.37(5) 1 calc R U P B 2
C24B C -0.061(3) 0.855(4) 0.900(3) 0.046(6) Uani 0.23(2) 1 d D U P C 2
H24C H -0.029295 0.898579 0.945097 0.055 Uiso 0.23(2) 1 calc R U P C 2
H24D H -0.104319 0.783957 0.949730 0.055 Uiso 0.23(2) 1 calc R U P C 2
C25B C -0.177(4) 0.940(4) 0.824(3) 0.064(9) Uani 0.23(2) 1 d D U P C 2
H25D H -0.137383 1.014369 0.778695 0.097 Uiso 0.23(2) 1 calc R U P C 2
H25E H -0.262314 0.961456 0.866630 0.097 Uiso 0.23(2) 1 calc R U P C 2
H25F H -0.205596 0.899198 0.776538 0.097 Uiso 0.23(2) 1 calc R U P C 2

loop_
_atom_site_aniso_label
_atom_site_aniso_U_11
_atom_site_aniso_U_22
_atom_site_aniso_U_33
_atom_site_aniso_U_23
_atom_site_aniso_U_13
_atom_site_aniso_U_12
Dy1 0.02153(15) 0.02951(17) 0.02326(15) -0.00751(12) -0.00251(10) -0.00301(11)
O1 0.025(2) 0.027(2) 0.037(2) -0.007(2) 0.0030(18) -0.0026(19)
O2 0.033(2) 0.032(2) 0.037(2) -0.014(2) -0.0042(19) -0.0064(19)
O3 0.028(2) 0.039(3) 0.022(2) -0.005(2) -0.0001(18) 0.000(2)
O4 0.029(2) 0.051(3) 0.027(2) -0.003(2) -0.0077(19) -0.003(2)
O5 0.030(2) 0.029(2) 0.042(3) -0.009(2) -0.0004(19) -0.0031(18)
O6 0.029(2) 0.032(2) 0.030(2) -0.0066(19) 0.0022(18) 0.0023(18)
N1 0.022(3) 0.023(3) 0.019(2) -0.001(2) 0.001(2) -0.006(2)
N2 0.018(3) 0.029(3) 0.026(3) -0.007(2) -0.004(2) -0.002(2)
C1 0.019(3) 0.022(3) 0.022(3) -0.005(3) -0.002(2) -0.001(3)
C2 0.028(3) 0.037(4) 0.022(3) -0.005(3) 0.002(3) -0.011(3)
C3 0.020(3) 0.047(4) 0.027(3) -0.007(3) 0.003(3) -0.006(3)
C4 0.014(3) 0.044(4) 0.034(4) -0.011(3) -0.004(3) -0.003(3)
C5 0.080(6) 0.073(6) 0.068(6) -0.031(5) -0.039(5) 0.026(5)
C6 0.045(4) 0.026(4) 0.048(4) -0.009(3) -0.003(3) 0.000(3)
C7 0.038(4) 0.032(4) 0.020(3) -0.008(3) 0.000(3) 0.005(3)
C8 0.041(4) 0.024(4) 0.050(4) -0.017(3) 0.004(3) -0.005(3)
C9 0.033(3) 0.035(2) 0.036(4) -0.016(3) 0.004(3) -0.011(2)
C12 0.039(5) 0.115(7) 0.055(5) -0.038(5) 0.018(4) -0.024(5)
C13 0.047(4) 0.051(4) 0.030(4) -0.014(3) 0.010(3) -0.010(4)
C14 0.042(4) 0.031(4) 0.027(4) -0.015(3) 0.003(3) -0.011(3)
C15 0.040(4) 0.042(4) 0.022(3) -0.001(3) 0.000(3) -0.007(3)
C16 0.036(4) 0.031(4) 0.032(4) -0.003(3) -0.012(3) -0.002(3)
C17 0.048(4) 0.060(5) 0.036(4) -0.011(4) -0.013(3) 0.004(4)
C18 0.057(5) 0.060(5) 0.048(5) -0.002(4) -0.013(4) 0.012(4)
C20 0.052(4) 0.038(3) 0.062(5) -0.014(3) -0.001(3) -0.014(3)
C21 0.036(3) 0.028(2) 0.031(3) -0.005(2) -0.011(3) 0.000(2)
C22 0.038(4) 0.028(4) 0.047(4) -0.011(3) 0.001(3) -0.002(3)
C23 0.031(3) 0.034(2) 0.026(3) -0.009(2) -0.005(2) 0.003(2)
C19A 0.049(4) 0.064(8) 0.109(12) -0.012(9) -0.001(5) -0.016(5)
C11A 0.058(8) 0.077(16) 0.057(12) -0.031(10) -0.004(7) -0.018(9)
C10A 0.037(4) 0.053(8) 0.051(11) -0.028(9) 0.007(5) -0.020(4)
C24A 0.038(4) 0.040(4) 0.059(7) -0.019(4) 0.011(4) 0.000(4)
C25A 0.042(7) 0.048(5) 0.095(10) -0.035(5) 0.021(6) -0.001(4)
C19B 0.059(10) 0.032(10) 0.078(10) -0.020(9) 0.012(8) -0.024(8)
C11B 0.045(12) 0.062(16) 0.063(14) -0.023(11) -0.006(9) -0.030(10)
C10B 0.034(5) 0.057(10) 0.056(14) -0.028(11) 0.005(7) -0.017(5)
C24B 0.042(7) 0.033(8) 0.066(9) -0.023(7) 0.019(7) -0.009(7)
C25B 0.047(10) 0.058(16) 0.077(14) -0.019(13) 0.019(10) 0.007(11)

loop_
_atom_type_symbol
_atom_type_description
_atom_type_scat_dispersion_real
_atom_type_scat_dispersion_imag
_atom_type_scat_source
C C 0.0033 0.0016 'International Tables Vol C Tables 4.2.6.8 and 6.1.1.4'
H H 0.0000 0.0000 'International Tables Vol C Tables 4.2.6.8 and 6.1.1.4'
Dy Dy -0.1892 4.4098 'International Tables Vol C Tables 4.2.6.8 and 6.1.1.4'
N N 0.0061 0.0033 'International Tables Vol C Tables 4.2.6.8 and 6.1.1.4'
O O 0.0106 0.0060 'International Tables Vol C Tables 4.2.6.8 and 6.1.1.4'

loop_
_geom_angle_atom_site_label_1
_geom_angle_atom_site_label_2
_geom_angle_atom_site_label_3
_geom_angle
_geom_angle_site_symmetry_1
_geom_angle_site_symmetry_3
_geom_angle_publ_flag
O4 Dy1 O2 77.43(14) . . ?
O4 Dy1 O3 75.08(13) . . ?
O2 Dy1 O3 116.04(14) . . ?
O4 Dy1 O5 85.90(14) . . ?
O2 Dy1 O5 153.83(13) . . ?
O3 Dy1 O5 77.98(13) . . ?
O4 Dy1 O6 77.43(14) . . ?
O2 Dy1 O6 83.23(14) . . ?
O3 Dy1 O6 141.36(13) . . ?
O5 Dy1 O6 73.45(13) . . ?
O4 Dy1 O1 124.53(15) . . ?
O2 Dy1 O1 72.99(13) . . ?
O3 Dy1 O1 77.43(13) . . ?
O5 Dy1 O1 133.09(13) . . ?
O6 Dy1 O1 141.15(12) . . ?
O4 Dy1 N1 148.69(13) . . ?
O2 Dy1 N1 132.78(13) . . ?
O3 Dy1 N1 82.20(13) . . ?
O5 Dy1 N1 68.29(13) . . ?
O6 Dy1 N1 109.87(14) . . ?
O1 Dy1 N1 69.27(14) . . ?
O4 Dy1 N2 144.93(13) . 2_667 ?
O2 Dy1 N2 80.42(14) . 2_667 ?
O3 Dy1 N2 139.70(13) . 2_667 ?
O5 Dy1 N2 103.40(14) . 2_667 ?
O6 Dy1 N2 73.21(13) . 2_667 ?
O1 Dy1 N2 72.87(13) . 2_667 ?
N1 Dy1 N2 62.22(13) . 2_667 ?
C7 O1 Dy1 136.4(4) . . ?
C9 O2 Dy1 136.2(4) . . ?
C14 O3 Dy1 132.4(4) . . ?
C16 O4 Dy1 133.9(4) . . ?
C21 O5 Dy1 135.4(4) . . ?
C23 O6 Dy1 133.1(3) . . ?
C1 N1 C2 115.8(5) . . ?
C1 N1 Dy1 122.5(3) . . ?
C2 N1 Dy1 121.7(3) . . ?
C1 N2 C4 116.2(5) . . ?
C1 N2 Dy1 121.4(3) . 2_667 ?
C4 N2 Dy1 122.3(4) . 2_667 ?
N1 C1 N2 126.2(5) . . ?
N1 C1 C1 117.3(6) . 2_667 ?
N2 C1 C1 116.5(6) . 2_667 ?
N1 C2 C3 122.4(5) . . ?
N1 C2 H2 118.8 . . ?
C3 C2 H2 118.8 . . ?
C4 C3 C2 117.2(5) . . ?
C4 C3 H3 121.4 . . ?
C2 C3 H3 121.4 . . ?
N2 C4 C3 122.1(5) . . ?
N2 C4 H4 118.9 . . ?
C3 C4 H4 118.9 . . ?
C6 C5 H5A 109.5 . . ?
C6 C5 H5B 109.5 . . ?
H5A C5 H5B 109.5 . . ?
C6 C5 H5C 109.5 . . ?
H5A C5 H5C 109.5 . . ?
H5B C5 H5C 109.5 . . ?
C7 C6 C5 111.4(5) . . ?
C7 C6 H6A 109.3 . . ?
C5 C6 H6A 109.3 . . ?
C7 C6 H6AB 109.3 . . ?
C5 C6 H6AB 109.3 . . ?
H6A C6 H6AB 108.0 . . ?
O1 C7 C8 124.3(6) . . ?
O1 C7 C6 116.2(6) . . ?
C8 C7 C6 119.5(6) . . ?
C9 C8 C7 123.8(6) . . ?
C9 C8 H8 118.1 . . ?
C7 C8 H8 118.1 . . ?
O2 C9 C8 124.9(6) . . ?
O2 C9 C10A 116.4(13) . . ?
C8 C9 C10A 118.4(13) . . ?
O2 C9 C10B 114(2) . . ?
C8 C9 C10B 121(2) . . ?
C13 C12 H12A 109.5 . . ?
C13 C12 H12B 109.5 . . ?
H12A C12 H12B 109.5 . . ?
C13 C12 H12C 109.5 . . ?
H12A C12 H12C 109.5 . . ?
H12B C12 H12C 109.5 . . ?
C12 C13 C14 116.7(5) . . ?
C12 C13 H13A 108.1 . . ?
C14 C13 H13A 108.1 . . ?
C12 C13 H13B 108.1 . . ?
C14 C13 H13B 108.1 . . ?
H13A C13 H13B 107.3 . . ?
O3 C14 C15 125.8(5) . . ?
O3 C14 C13 116.5(5) . . ?
C15 C14 C13 117.6(5) . . ?
C16 C15 C14 124.6(5) . . ?
C16 C15 H15 117.7 . . ?
C14 C15 H15 117.7 . . ?
O4 C16 C15 124.4(5) . . ?
O4 C16 C17 116.8(5) . . ?
C15 C16 C17 118.8(5) . . ?
C18 C17 C16 113.5(5) . . ?
C18 C17 H17A 108.9 . . ?
C16 C17 H17A 108.9 . . ?
C18 C17 H17B 108.9 . . ?
C16 C17 H17B 108.9 . . ?
H17A C17 H17B 107.7 . . ?
C17 C18 H18A 109.5 . . ?
C17 C18 H18B 109.5 . . ?
H18A C18 H18B 109.5 . . ?
C17 C18 H18C 109.5 . . ?
H18A C18 H18C 109.5 . . ?
H18B C18 H18C 109.5 . . ?
C19B C20 C21 114.2(9) . . ?
C19A C20 C21 114.8(7) . . ?
C19A C20 H20A 108.6 . . ?
C21 C20 H20A 108.6 . . ?
C19A C20 H20B 108.6 . . ?
C21 C20 H20B 108.6 . . ?
H20A C20 H20B 107.5 . . ?
C19B C20 H20C 108.7 . . ?
C21 C20 H20C 108.7 . . ?
C19B C20 H20D 108.7 . . ?
C21 C20 H20D 108.7 . . ?
H20C C20 H20D 107.6 . . ?
O5 C21 C22 123.9(6) . . ?
O5 C21 C20 117.0(5) . . ?
C22 C21 C20 119.0(6) . . ?
C23 C22 C21 124.6(6) . . ?
C23 C22 H22 117.7 . . ?
C21 C22 H22 117.7 . . ?
O6 C23 C22 125.1(5) . . ?
O6 C23 C24B 119.7(19) . . ?
C22 C23 C24B 114(2) . . ?
O6 C23 C24A 113.7(6) . . ?
C22 C23 C24A 121.0(7) . . ?
C20 C19A H19A 109.5 . . ?
C20 C19A H19B 109.5 . . ?
H19A C19A H19B 109.5 . . ?
C20 C19A H19C 109.5 . . ?
H19A C19A H19C 109.5 . . ?
H19B C19A H19C 109.5 . . ?
C10A C11A H11A 109.5 . . ?
C10A C11A H11B 109.5 . . ?
H11A C11A H11B 109.5 . . ?
C10A C11A H11C 109.5 . . ?
H11A C11A H11C 109.5 . . ?
H11B C11A H11C 109.5 . . ?
C11A C10A C9 109.8(14) . . ?
C11A C10A H10A 109.7 . . ?
C9 C10A H10A 109.7 . . ?
C11A C10A H10B 109.7 . . ?
C9 C10A H10B 109.7 . . ?
H10A C10A H10B 108.2 . . ?
C25A C24A C23 116.3(10) . . ?
C25A C24A H24A 108.2 . . ?
C23 C24A H24A 108.2 . . ?
C25A C24A H24B 108.2 . . ?
C23 C24A H24B 108.2 . . ?
H24A C24A H24B 107.4 . . ?
C24A C25A H25A 109.5 . . ?
C24A C25A H25B 109.5 . . ?
H25A C25A H25B 109.5 . . ?
C24A C25A H25C 109.5 . . ?
H25A C25A H25C 109.5 . . ?
H25B C25A H25C 109.5 . . ?
C20 C19B H19D 109.5 . . ?
C20 C19B H19E 109.5 . . ?
H19D C19B H19E 109.5 . . ?
C20 C19B H19F 109.5 . . ?
H19D C19B H19F 109.5 . . ?
H19E C19B H19F 109.5 . . ?
C10B C11B H11D 109.5 . . ?
C10B C11B H11E 109.5 . . ?
H11D C11B H11E 109.5 . . ?
C10B C11B H11F 109.5 . . ?
H11D C11B H11F 109.5 . . ?
H11E C11B H11F 109.5 . . ?
C9 C10B C11B 116(2) . . ?
C9 C10B H10C 108.3 . . ?
C11B C10B H10C 108.3 . . ?
C9 C10B H10D 108.3 . . ?
C11B C10B H10D 108.3 . . ?
H10C C10B H10D 107.4 . . ?
C23 C24B C25B 112(2) . . ?
C23 C24B H24C 109.3 . . ?
C25B C24B H24C 109.3 . . ?
C23 C24B H24D 109.3 . . ?
C25B C24B H24D 109.3 . . ?
H24C C24B H24D 107.9 . . ?
C24B C25B H25D 109.5 . . ?
C24B C25B H25E 109.5 . . ?
H25D C25B H25E 109.5 . . ?
C24B C25B H25F 109.5 . . ?
H25D C25B H25F 109.5 . . ?
H25E C25B H25F 109.5 . . ?

loop_
_geom_bond_atom_site_label_1
_geom_bond_atom_site_label_2
_geom_bond_distance
_geom_bond_site_symmetry_2
_geom_bond_publ_flag
Dy1 O4 2.282(4) . ?
Dy1 O2 2.300(4) . ?
Dy1 O3 2.307(3) . ?
Dy1 O5 2.311(4) . ?
Dy1 O6 2.320(4) . ?
Dy1 O1 2.327(4) . ?
Dy1 N1 2.585(4) . ?
Dy1 N2 2.612(4) 2_667 ?
O1 C7 1.256(6) . ?
O2 C9 1.268(6) . ?
O3 C14 1.268(6) . ?
O4 C16 1.265(6) . ?
O5 C21 1.260(6) . ?
O6 C23 1.272(6) . ?
N1 C1 1.327(6) . ?
N1 C2 1.348(6) . ?
N2 C1 1.340(6) . ?
N2 C4 1.342(6) . ?
C1 C1 1.479(10) 2_667 ?
C2 C3 1.371(7) . ?
C2 H2 0.9500 . ?
C3 C4 1.366(7) . ?
C3 H3 0.9500 . ?
C4 H4 0.9500 . ?
C5 C6 1.512(9) . ?
C5 H5A 0.9800 . ?
C5 H5B 0.9800 . ?
C5 H5C 0.9800 . ?
C6 C7 1.512(8) . ?
C6 H6A 0.9900 . ?
C6 H6AB 0.9900 . ?
C7 C8 1.390(8) . ?
C8 C9 1.389(8) . ?
C8 H8 0.9500 . ?
C9 C10A 1.529(11) . ?
C9 C10B 1.532(14) . ?
C12 C13 1.488(8) . ?
C12 H12A 0.9800 . ?
C12 H12B 0.9800 . ?
C12 H12C 0.9800 . ?
C13 C14 1.520(8) . ?
C13 H13A 0.9900 . ?
C13 H13B 0.9900 . ?
C14 C15 1.393(8) . ?
C15 C16 1.389(8) . ?
C15 H15 0.9500 . ?
C16 C17 1.512(8) . ?
C17 C18 1.503(8) . ?
C17 H17A 0.9900 . ?
C17 H17B 0.9900 . ?
C18 H18A 0.9800 . ?
C18 H18B 0.9800 . ?
C18 H18C 0.9800 . ?
C20 C19B 1.482(14) . ?
C20 C19A 1.494(11) . ?
C20 C21 1.520(8) . ?
C20 H20A 0.9900 . ?
C20 H20B 0.9900 . ?
C20 H20C 0.9900 . ?
C20 H20D 0.9900 . ?
C21 C22 1.405(8) . ?
C22 C23 1.378(8) . ?
C22 H22 0.9500 . ?
C23 C24B 1.520(16) . ?
C23 C24A 1.527(9) . ?
C19A H19A 0.9800 . ?
C19A H19B 0.9800 . ?
C19A H19C 0.9800 . ?
C11A C10A 1.519(12) . ?
C11A H11A 0.9800 . ?
C11A H11B 0.9800 . ?
C11A H11C 0.9800 . ?
C10A H10A 0.9900 . ?
C10A H10B 0.9900 . ?
C24A C25A 1.509(12) . ?
C24A H24A 0.9900 . ?
C24A H24B 0.9900 . ?
C25A H25A 0.9800 . ?
C25A H25B 0.9800 . ?
C25A H25C 0.9800 . ?
C19B H19D 0.9800 . ?
C19B H19E 0.9800 . ?
C19B H19F 0.9800 . ?
C11B C10B 1.534(14) . ?
C11B H11D 0.9800 . ?
C11B H11E 0.9800 . ?
C11B H11F 0.9800 . ?
C10B H10C 0.9900 . ?
C10B H10D 0.9900 . ?
C24B C25B 1.524(17) . ?
C24B H24C 0.9900 . ?
C24B H24D 0.9900 . ?
C25B H25D 0.9800 . ?
C25B H25E 0.9800 . ?
C25B H25F 0.9800 . ?

loop_
_geom_hbond_atom_site_label_D
_geom_hbond_atom_site_label_H
_geom_hbond_atom_site_label_A
_geom_hbond_distance_DH
_geom_hbond_distance_HA
_geom_hbond_distance_DA
_geom_hbond_angle_DHA
_geom_hbond_site_symmetry_A
_geom_hbond_publ_flag
C2 H2 O3 0.95 2.65 3.236(7) 120.6 . yes

loop_
_geom_torsion_atom_site_label_1
_geom_torsion_atom_site_label_2
_geom_torsion_atom_site_label_3
_geom_torsion_atom_site_label_4
_geom_torsion
_geom_torsion_site_symmetry_1
_geom_torsion_site_symmetry_2
_geom_torsion_site_symmetry_3
_geom_torsion_site_symmetry_4
_geom_torsion_publ_flag
C2 N1 C1 N2 0.5(8) . . . . ?
Dy1 N1 C1 N2 177.2(4) . . . . ?
C2 N1 C1 C1 179.7(6) . . . 2_667 ?
Dy1 N1 C1 C1 -3.6(8) . . . 2_667 ?
C4 N2 C1 N1 -0.7(8) . . . . ?
Dy1 N2 C1 N1 176.8(4) 2_667 . . . ?
C4 N2 C1 C1 -179.9(6) . . . 2_667 ?
Dy1 N2 C1 C1 -2.4(8) 2_667 . . 2_667 ?
C1 N1 C2 C3 0.5(8) . . . . ?
Dy1 N1 C2 C3 -176.2(4) . . . . ?
N1 C2 C3 C4 -1.2(9) . . . . ?
C1 N2 C4 C3 -0.1(8) . . . . ?
Dy1 N2 C4 C3 -177.6(4) 2_667 . . . ?
C2 C3 C4 N2 1.0(9) . . . . ?
Dy1 O1 C7 C8 11.6(9) . . . . ?
Dy1 O1 C7 C6 -168.6(4) . . . . ?
C5 C6 C7 O1 61.2(7) . . . . ?
C5 C6 C7 C8 -119.0(7) . . . . ?
O1 C7 C8 C9 -9.8(10) . . . . ?
C6 C7 C8 C9 170.5(6) . . . . ?
Dy1 O2 C9 C8 12.9(9) . . . . ?
Dy1 O2 C9 C10A -174.2(12) . . . . ?
Dy1 O2 C9 C10B -156.2(17) . . . . ?
C7 C8 C9 O2 -2.0(10) . . . . ?
C7 C8 C9 C10A -174.8(13) . . . . ?
C7 C8 C9 C10B 166.4(18) . . . . ?
Dy1 O3 C14 C15 -7.7(9) . . . . ?
Dy1 O3 C14 C13 174.7(4) . . . . ?
C12 C13 C14 O3 -19.4(9) . . . . ?
C12 C13 C14 C15 162.8(6) . . . . ?
O3 C14 C15 C16 -8.0(11) . . . . ?
C13 C14 C15 C16 169.6(6) . . . . ?
Dy1 O4 C16 C15 16.1(10) . . . . ?
Dy1 O4 C16 C17 -165.2(4) . . . . ?
C14 C15 C16 O4 4.0(11) . . . . ?
C14 C15 C16 C17 -174.7(6) . . . . ?
O4 C16 C17 C18 34.1(9) . . . . ?
C15 C16 C17 C18 -147.1(6) . . . . ?
Dy1 O5 C21 C22 10.2(10) . . . . ?
Dy1 O5 C21 C20 -170.9(4) . . . . ?
C19B C20 C21 O5 26.2(15) . . . . ?
C19A C20 C21 O5 -27.7(11) . . . . ?
C19B C20 C21 C22 -154.9(14) . . . . ?
C19A C20 C21 C22 151.2(10) . . . . ?
O5 C21 C22 C23 4.3(11) . . . . ?
C20 C21 C22 C23 -174.5(6) . . . . ?
Dy1 O6 C23 C22 -20.5(9) . . . . ?
Dy1 O6 C23 C24B 175.4(18) . . . . ?
Dy1 O6 C23 C24A 154.1(7) . . . . ?
C21 C22 C23 O6 1.0(10) . . . . ?
C21 C22 C23 C24B 165.9(16) . . . . ?
C21 C22 C23 C24A -173.3(9) . . . . ?
O2 C9 C10A C11A 71.0(19) . . . . ?
C8 C9 C10A C11A -115.5(15) . . . . ?
O6 C23 C24A C25A 166.9(13) . . . . ?
C22 C23 C24A C25A -18(2) . . . . ?
O2 C9 C10B C11B 52(3) . . . . ?
C8 C9 C10B C11B -118(3) . . . . ?
O6 C23 C24B C25B -123(4) . . . . ?
C22 C23 C24B C25B 71(5) . . . . ?
